data_4074969
loop_
_publ_author_name
'Ionkin, Alex S.'
'Marshall, William J.'
'Adelman, Douglas J.'
'Fones, Barbara Bobik'
'Fish, Brian M.'
'Schiffhauer, Matthew F.'

_publ_section_title
;
 High-Temperature Catalysts for the Production of \a-Olefins Based on
 Iron(II) and Iron(III) Tridentate Bis(imino)pyridine Complexes with
 Double Pattern of Substitution:&#x00A0;ortho-Methyl plusmeta-Aryl&#x2020;
;
_journal_issue 12
_journal_name_full Organometallics
_journal_page_first 2978
_journal_paper_doi 10.1021/om051069o
_journal_volume 25
_journal_year 2006
_chemical_formula_sum 'C51 H39 Cl3 F12 Fe N3'
_chemical_formula_weight 1084.05
_chemical_name_systematic
;
 ?
;
_space_group_IT_number 14
_symmetry_cell_setting monoclinic
_symmetry_space_group_name_Hall '-P 2ybc'
_symmetry_space_group_name_H-M 'P 1 21/c 1'
_atom_sites_solution_hydrogens geom
_atom_sites_solution_primary direct
_atom_sites_solution_secondary difmap
_audit_creation_method SHELXL-97
_cell_angle_alpha 90.00
_cell_angle_beta 90.168(3)
_cell_angle_gamma 90.00
_cell_formula_units_Z 4
_cell_length_a 16.000(2)
_cell_length_b 19.310(3)
_cell_length_c 16.689(3)
_cell_measurement_temperature 293(2)
_cell_volume 5156.2(14)
_computing_cell_refinement 'Bruker XSCANS'
_computing_data_collection 'Bruker XSCANS'
_computing_data_reduction 'Bruker SHELXTL'
_computing_molecular_graphics 'Bruker SHELXTL'
_computing_publication_material 'Bruker SHELXTL'
_computing_structure_refinement 'SHELXL-97 (Sheldrick, 1997)'
_computing_structure_solution 'SHELXS-97 (Sheldrick, 1990)'
_diffrn_ambient_temperature 293(2)
_diffrn_measured_fraction_theta_full 0.994
_diffrn_measured_fraction_theta_max 0.994
_diffrn_measurement_device_type 'Bruker P4'
_diffrn_measurement_method '\w scans'
_diffrn_radiation_monochromator graphite
_diffrn_radiation_source 'fine-focus sealed tube'
_diffrn_radiation_type MoK\a
_diffrn_radiation_wavelength 0.71073
_diffrn_reflns_av_R_equivalents 0.1054
_diffrn_reflns_av_sigmaI/netI 0.1197
_diffrn_reflns_limit_h_max 19
_diffrn_reflns_limit_h_min -20
_diffrn_reflns_limit_k_max 24
_diffrn_reflns_limit_k_min -22
_diffrn_reflns_limit_l_max 20
_diffrn_reflns_limit_l_min -20
_diffrn_reflns_number 43238
_diffrn_reflns_theta_full 26.45
_diffrn_reflns_theta_max 26.45
_diffrn_reflns_theta_min 1.61
_exptl_absorpt_coefficient_mu 0.528
_exptl_absorpt_correction_type none
_exptl_crystal_colour gold
_exptl_crystal_density_diffrn 1.396
_exptl_crystal_density_method 'not measured'
_exptl_crystal_description plate
_exptl_crystal_F_000 2204
_exptl_crystal_size_max 0.210
_exptl_crystal_size_mid 0.090
_exptl_crystal_size_min 0.030
_refine_diff_density_max 0.538
_refine_diff_density_min -0.451
_refine_diff_density_rms 0.081
_refine_ls_extinction_method none
_refine_ls_goodness_of_fit_ref 0.897
_refine_ls_hydrogen_treatment riding
_refine_ls_matrix_type full
_refine_ls_number_parameters 553
_refine_ls_number_reflns 10557
_refine_ls_number_restraints 96
_refine_ls_restrained_S_all 0.920
_refine_ls_R_factor_all 0.1717
_refine_ls_R_factor_gt 0.0840
_refine_ls_shift/su_max 0.038
_refine_ls_shift/su_mean 0.002
_refine_ls_structure_factor_coef Fsqd
_refine_ls_weighting_details 'calc w=1/[\s^2^(Fo^2^)+(0.1397P)^2^+0.0000P] where P=(Fo^2^+2Fc^2^)/3'
_refine_ls_weighting_scheme calc
_refine_ls_wR_factor_gt 0.2231
_refine_ls_wR_factor_ref 0.2610
_reflns_number_gt 4287
_reflns_number_total 10557
_reflns_threshold_expression >2sigma(I)
_cod_data_source_file om051069osi20051215_083543.cif
_cod_data_source_block 05234
_cod_depositor_comments
;
The following automatic conversions were performed:

'_symmetry_cell_setting' value 'Monoclinic' changed to 'monoclinic'
according to /home/saulius/struct/CIF-dictionaries/cif_core.dic
dictionary named 'cif_core.dic' version 2.4.1 from 2010-06-29.

Automatic conversion script
Id: cif_fix_values 1715 2011-07-08 13:25:40Z adriana 
;
_cod_original_sg_symbol_H-M P2(1)
_cod_database_code 4074969

loop_
_symmetry_equiv_pos_as_xyz
'x, y, z'
'-x, y+1/2, -z+1/2'
'-x, -y, -z'
'x, -y-1/2, z-1/2'

loop_
_atom_site_label
_atom_site_type_symbol
_atom_site_fract_x
_atom_site_fract_y
_atom_site_fract_z
_atom_site_U_iso_or_equiv
_atom_site_adp_type
_atom_site_occupancy
_atom_site_symmetry_multiplicity
_atom_site_calc_flag
_atom_site_refinement_flags
Fe1 Fe 0.02641(5) 0.35315(4) 0.32825(5) 0.0456(3) Uani 1 1 d .
Cl1 Cl 0.01453(12) 0.23800(8) 0.34222(11) 0.0760(5) Uani 1 1 d .
Cl2 Cl 0.12537(10) 0.35104(9) 0.22842(9) 0.0647(5) Uani 1 1 d .
Cl3 Cl -0.06910(10) 0.37715(9) 0.43266(9) 0.0627(5) Uani 1 1 d .
N1 N 0.1225(3) 0.3924(2) 0.4105(3) 0.0439(11) Uani 1 1 d .
N2 N 0.0268(3) 0.4626(2) 0.3174(2) 0.0409(10) Uani 1 1 d .
N3 N -0.0694(3) 0.3783(2) 0.2389(3) 0.0451(11) Uani 1 1 d .
C1 C 0.1331(3) 0.4569(3) 0.4158(3) 0.0486(14) Uani 1 1 d .
C2 C 0.0770(3) 0.4998(3) 0.3624(3) 0.0457(13) Uani 1 1 d .
C3 C 0.0753(4) 0.5718(3) 0.3614(4) 0.0595(16) Uani 1 1 d .
H3A H 0.1100 0.5976 0.3948 0.071 Uiso 1 1 calc R
C4 C 0.0203(4) 0.6037(3) 0.3091(4) 0.0617(17) Uani 1 1 d .
H4A H 0.0190 0.6517 0.3062 0.074 Uiso 1 1 calc R
C5 C -0.0320(4) 0.5656(3) 0.2617(4) 0.0578(16) Uani 1 1 d .
H5A H -0.0699 0.5869 0.2274 0.069 Uiso 1 1 calc R
C6 C -0.0262(4) 0.4913(3) 0.2669(3) 0.0502(15) Uani 1 1 d .
C7 C -0.0812(3) 0.4415(3) 0.2210(3) 0.0458(14) Uani 1 1 d .
C8 C 0.1922(4) 0.4935(3) 0.4697(4) 0.0606(17) Uani 1 1 d .
H8A H 0.2239 0.4602 0.4997 0.091 Uiso 1 1 calc R
H8B H 0.1614 0.5225 0.5059 0.091 Uiso 1 1 calc R
H8C H 0.2293 0.5215 0.4383 0.091 Uiso 1 1 calc R
C9 C -0.1398(4) 0.4677(3) 0.1600(4) 0.0623(17) Uani 1 1 d .
H9A H -0.1697 0.4296 0.1366 0.093 Uiso 1 1 calc R
H9B H -0.1093 0.4916 0.1190 0.093 Uiso 1 1 calc R
H9C H -0.1787 0.4990 0.1846 0.093 Uiso 1 1 calc R
C10 C 0.1710(4) 0.3458(3) 0.4594(4) 0.0560(15) Uani 1 1 d .
C11 C 0.2549(4) 0.3340(3) 0.4459(4) 0.0599(16) Uani 1 1 d .
C12 C 0.2995(5) 0.2915(4) 0.4999(4) 0.074(2) Uani 1 1 d .
C13 C 0.2540(6) 0.2569(4) 0.5603(5) 0.092(3) Uani 1 1 d .
H13A H 0.2821 0.2263 0.5940 0.111 Uiso 1 1 calc R
C14 C 0.1702(6) 0.2667(4) 0.5709(5) 0.093(3) Uani 1 1 d .
H14A H 0.1422 0.2430 0.6112 0.111 Uiso 1 1 calc R
C15 C 0.1264(5) 0.3124(4) 0.5211(4) 0.074(2) Uani 1 1 d .
H15A H 0.0697 0.3205 0.5284 0.089 Uiso 1 1 calc R
C16 C 0.2986(5) 0.3686(4) 0.3757(4) 0.082(2) Uani 1 1 d .
H16A H 0.2591 0.3963 0.3464 0.123 Uiso 1 1 calc R
H16B H 0.3214 0.3338 0.3410 0.123 Uiso 1 1 calc R
H16C H 0.3429 0.3976 0.3954 0.123 Uiso 1 1 calc R
C17 C 0.3957(5) 0.2835(4) 0.4927(4) 0.083(2) Uani 1 1 d .
C18 C 0.4264(7) 0.2148(5) 0.4955(6) 0.130(4) Uani 1 1 d .
H18A H 0.3912 0.1766 0.4995 0.155 Uiso 1 1 calc R
C19 C 0.5166(7) 0.2081(6) 0.4920(7) 0.118(4) Uani 1 1 d .
C20 C 0.5628(8) 0.2639(7) 0.4837(7) 0.135(4) Uani 1 1 d .
H20A H 0.6200 0.2565 0.4788 0.163 Uiso 1 1 calc R
C21 C 0.5380(6) 0.3297(6) 0.4816(6) 0.108(3) Uani 1 1 d .
C22 C 0.4465(5) 0.3391(5) 0.4881(5) 0.086(2) Uani 1 1 d .
H22A H 0.4239 0.3835 0.4889 0.103 Uiso 1 1 calc R
C25 C -0.1114(3) 0.3265(3) 0.1924(3) 0.0443(13) Uani 1 1 d .
C26 C -0.1880(4) 0.2990(3) 0.2167(4) 0.0570(16) Uani 1 1 d .
C27 C -0.2247(4) 0.2500(3) 0.1684(4) 0.0607(16) Uani 1 1 d .
C28 C -0.1868(4) 0.2277(3) 0.0973(4) 0.0573(16) Uani 1 1 d .
H28A H -0.2126 0.1943 0.0654 0.069 Uiso 1 1 calc R
C29 C -0.1115(4) 0.2555(3) 0.0753(4) 0.0569(16) Uani 1 1 d .
H29A H -0.0863 0.2412 0.0279 0.068 Uiso 1 1 calc R
C30 C -0.0722(4) 0.3053(3) 0.1236(3) 0.0530(15) Uani 1 1 d .
H30A H -0.0205 0.3235 0.1092 0.064 Uiso 1 1 calc R
C31 C -0.2251(4) 0.3238(4) 0.2955(4) 0.081(2) Uani 1 1 d .
H31A H -0.1895 0.3586 0.3185 0.122 Uiso 1 1 calc R
H31B H -0.2296 0.2854 0.3318 0.122 Uiso 1 1 calc R
H31C H -0.2795 0.3429 0.2859 0.122 Uiso 1 1 calc R
C32 C -0.3071(5) 0.2165(5) 0.1902(5) 0.095(3) Uani 1 1 d .
C33 C -0.3785(4) 0.2577(5) 0.2005(5) 0.098(3) Uani 1 1 d .
H33A H -0.3763 0.3055 0.1938 0.118 Uiso 1 1 calc R
C34 C -0.4553(6) 0.2234(7) 0.2218(6) 0.123(4) Uani 1 1 d .
C35 C -0.4554(8) 0.1524(7) 0.2305(9) 0.163(6) Uani 1 1 d .
H35A H -0.5054 0.1302 0.2425 0.196 Uiso 1 1 calc R
C36 C -0.3851(9) 0.1139(6) 0.2223(9) 0.176(7) Uani 1 1 d .
C37 C -0.3123(7) 0.1439(5) 0.2009(6) 0.133(4) Uani 1 1 d .
H37A H -0.2651 0.1167 0.1931 0.160 Uiso 1 1 calc R
C23 C 0.5576(13) 0.1398(8) 0.4971(13) 0.224(10) Uani 1 1 d D
F1 F 0.5233(17) 0.0848(13) 0.4582(17) 0.201(8) Uani 0.372(19) 1 d PD
F2 F 0.564(2) 0.1168(16) 0.5741(11) 0.203(7) Uani 0.372(19) 1 d PD
F3 F 0.6382(16) 0.1351(13) 0.472(2) 0.246(10) Uani 0.372(19) 1 d PD
F1' F 0.6131(12) 0.1291(9) 0.5460(10) 0.201(8) Uani 0.628(19) 1 d PD
F2' F 0.6240(10) 0.1432(8) 0.4206(10) 0.203(7) Uani 0.628(19) 1 d PD
F3' F 0.5154(13) 0.0953(7) 0.4663(14) 0.246(10) Uani 0.628(19) 1 d PD
C24 C 0.5882(6) 0.3907(6) 0.4720(8) 0.125(4) Uani 1 1 d D
F4 F 0.6660(6) 0.3763(8) 0.4875(11) 0.188(6) Uani 0.668(15) 1 d PD
F5 F 0.5682(9) 0.4454(7) 0.5094(11) 0.179(8) Uani 0.668(15) 1 d PD
F6 F 0.5926(10) 0.4112(8) 0.3934(8) 0.188(6) Uani 0.668(15) 1 d PD
F4' F 0.5567(12) 0.439(2) 0.442(2) 0.188(6) Uani 0.332(15) 1 d PD
F5' F 0.6710(14) 0.3889(13) 0.4544(19) 0.179(8) Uani 0.332(15) 1 d PD
F6' F 0.6063(19) 0.4176(18) 0.5555(13) 0.188(6) Uani 0.332(15) 1 d PD
C38 C -0.5281(6) 0.2672(8) 0.2364(7) 0.196(9) Uani 1 1 d D
F7 F -0.5735(6) 0.2376(5) 0.3009(8) 0.159(5) Uani 0.644(9) 1 d PD
F8 F -0.5884(10) 0.2784(13) 0.1892(9) 0.258(10) Uani 0.644(9) 1 d PD
F9 F -0.5154(5) 0.3302(5) 0.2743(10) 0.138(4) Uani 0.644(9) 1 d PD
F7' F -0.5256(14) 0.3279(9) 0.197(2) 0.159(5) Uani 0.356(9) 1 d PD
F8' F -0.535(2) 0.278(2) 0.3068(14) 0.258(10) Uani 0.356(9) 1 d PD
F9' F -0.5832(11) 0.2336(10) 0.2015(16) 0.138(4) Uani 0.356(9) 1 d PD
C39 C -0.3927(9) 0.0383(9) 0.2299(9) 0.226(10) Uani 1 1 d D
F10 F -0.4446(10) 0.0106(7) 0.1783(8) 0.462(15) Uani 1 1 d D
F11 F -0.4256(8) 0.0204(5) 0.2993(7) 0.313(8) Uani 1 1 d D
F12 F -0.3201(7) 0.0075(4) 0.2276(8) 0.310(7) Uani 1 1 d D

loop_
_atom_site_aniso_label
_atom_site_aniso_U_11
_atom_site_aniso_U_22
_atom_site_aniso_U_33
_atom_site_aniso_U_23
_atom_site_aniso_U_13
_atom_site_aniso_U_12
Fe1 0.0576(5) 0.0293(4) 0.0498(5) 0.0008(4) -0.0024(4) 0.0015(4)
Cl1 0.0984(13) 0.0325(8) 0.0969(13) 0.0036(8) -0.0201(10) -0.0056(8)
Cl2 0.0655(10) 0.0643(10) 0.0643(10) -0.0149(8) 0.0065(8) 0.0128(8)
Cl3 0.0679(10) 0.0665(10) 0.0538(9) 0.0091(8) 0.0102(8) -0.0027(8)
N1 0.052(3) 0.032(3) 0.047(3) 0.003(2) 0.000(2) -0.004(2)
N2 0.047(3) 0.036(2) 0.039(2) 0.002(2) 0.006(2) 0.010(2)
N3 0.049(3) 0.034(3) 0.052(3) -0.004(2) 0.000(2) 0.012(2)
C1 0.053(3) 0.045(4) 0.048(3) 0.001(3) 0.005(3) 0.001(3)
C2 0.055(3) 0.032(3) 0.050(3) 0.002(3) -0.003(3) -0.008(3)
C3 0.068(4) 0.036(3) 0.074(4) -0.003(3) -0.001(3) 0.000(3)
C4 0.092(5) 0.028(3) 0.064(4) 0.003(3) 0.003(4) 0.002(3)
C5 0.071(4) 0.045(4) 0.058(4) 0.007(3) 0.006(3) 0.008(3)
C6 0.065(4) 0.033(3) 0.053(4) -0.002(3) 0.012(3) 0.004(3)
C7 0.049(3) 0.043(3) 0.045(3) -0.006(3) 0.016(3) 0.017(3)
C8 0.073(4) 0.039(3) 0.070(4) -0.007(3) -0.013(3) -0.003(3)
C9 0.073(4) 0.042(4) 0.071(4) -0.001(3) -0.008(3) 0.024(3)
C10 0.063(4) 0.050(4) 0.055(4) -0.006(3) -0.007(3) -0.001(3)
C11 0.066(4) 0.047(4) 0.067(4) -0.002(3) -0.001(3) 0.004(3)
C12 0.093(5) 0.053(4) 0.076(5) 0.001(4) -0.029(4) 0.021(4)
C13 0.121(7) 0.068(5) 0.088(6) 0.024(4) -0.029(5) 0.006(5)
C14 0.106(7) 0.076(6) 0.097(6) 0.032(5) -0.036(5) -0.025(5)
C15 0.084(5) 0.064(5) 0.075(5) 0.025(4) -0.029(4) -0.020(4)
C16 0.082(5) 0.106(6) 0.058(4) 0.010(4) -0.010(4) 0.028(4)
C17 0.104(6) 0.067(5) 0.077(5) -0.008(4) -0.032(4) 0.038(5)
C18 0.149(9) 0.092(7) 0.147(9) -0.021(6) -0.051(7) 0.056(6)
C19 0.104(8) 0.097(8) 0.153(9) -0.036(7) -0.055(7) 0.042(6)
C20 0.143(10) 0.140(11) 0.123(9) -0.030(8) -0.024(8) 0.048(9)
C21 0.095(7) 0.119(8) 0.110(7) -0.020(6) -0.046(6) 0.044(6)
C22 0.087(6) 0.080(6) 0.092(6) -0.002(4) -0.014(4) 0.009(5)
C25 0.047(3) 0.039(3) 0.046(3) -0.002(3) -0.001(3) 0.006(3)
C26 0.052(4) 0.056(4) 0.063(4) -0.010(3) 0.002(3) 0.004(3)
C27 0.063(4) 0.053(4) 0.067(4) -0.001(3) 0.006(3) -0.008(3)
C28 0.066(4) 0.046(4) 0.060(4) -0.015(3) -0.007(3) 0.006(3)
C29 0.067(4) 0.044(4) 0.061(4) -0.009(3) -0.003(3) 0.014(3)
C30 0.062(4) 0.045(4) 0.052(4) 0.000(3) 0.005(3) 0.005(3)
C31 0.067(4) 0.100(6) 0.076(5) -0.029(4) 0.020(4) -0.022(4)
C32 0.081(6) 0.103(7) 0.101(6) -0.034(5) 0.011(5) -0.017(5)
C33 0.054(5) 0.141(8) 0.099(6) -0.054(6) -0.004(4) -0.012(5)
C34 0.069(6) 0.187(12) 0.115(8) -0.060(8) 0.032(5) -0.009(7)
C35 0.122(9) 0.120(10) 0.248(15) -0.084(10) 0.037(9) -0.058(8)
C36 0.183(12) 0.085(8) 0.260(16) -0.070(9) 0.141(12) -0.043(8)
C37 0.141(9) 0.093(7) 0.165(10) -0.059(7) 0.072(7) -0.058(6)
C23 0.25(2) 0.114(13) 0.31(3) -0.089(15) -0.05(2) 0.038(15)
F1 0.205(14) 0.184(13) 0.215(13) -0.036(10) -0.098(11) 0.129(12)
F2 0.253(16) 0.163(11) 0.193(12) 0.015(9) 0.050(10) 0.104(11)
F3 0.238(18) 0.066(7) 0.43(2) -0.059(11) -0.151(16) 0.040(9)
F1' 0.205(14) 0.184(13) 0.215(13) -0.036(10) -0.098(11) 0.129(12)
F2' 0.253(16) 0.163(11) 0.193(12) 0.015(9) 0.050(10) 0.104(11)
F3' 0.238(18) 0.066(7) 0.43(2) -0.059(11) -0.151(16) 0.040(9)
C24 0.072(7) 0.096(8) 0.207(15) 0.017(9) -0.050(8) -0.004(6)
F4 0.060(5) 0.239(14) 0.265(15) 0.082(11) -0.001(7) 0.020(6)
F5 0.160(10) 0.114(8) 0.264(18) -0.057(11) 0.046(11) -0.063(8)
F6 0.148(10) 0.242(15) 0.173(10) 0.068(10) -0.038(9) -0.051(9)
F4' 0.060(5) 0.239(14) 0.265(15) 0.082(11) -0.001(7) 0.020(6)
F5' 0.160(10) 0.114(8) 0.264(18) -0.057(11) 0.046(11) -0.063(8)
F6' 0.148(10) 0.242(15) 0.173(10) 0.068(10) -0.038(9) -0.051(9)
C38 0.047(6) 0.41(3) 0.135(12) -0.118(15) -0.016(7) -0.043(11)
F7 0.102(6) 0.153(8) 0.222(13) -0.047(8) 0.089(8) -0.007(6)
F8 0.196(13) 0.38(3) 0.200(13) 0.001(15) -0.109(11) 0.053(16)
F9 0.073(5) 0.164(9) 0.176(11) -0.017(8) 0.012(6) -0.009(5)
F7' 0.102(6) 0.153(8) 0.222(13) -0.047(8) 0.089(8) -0.007(6)
F8' 0.196(13) 0.38(3) 0.200(13) 0.001(15) -0.109(11) 0.053(16)
F9' 0.073(5) 0.164(9) 0.176(11) -0.017(8) 0.012(6) -0.009(5)
C39 0.170(14) 0.19(2) 0.32(3) -0.126(19) 0.073(16) 0.032(14)
F10 0.66(3) 0.321(18) 0.40(2) -0.201(15) 0.15(2) -0.33(2)
F11 0.464(18) 0.186(10) 0.290(13) -0.088(9) 0.202(13) -0.135(11)
F12 0.370(15) 0.093(6) 0.468(18) -0.075(8) 0.180(15) -0.109(8)

loop_
_atom_type_symbol
_atom_type_description
_atom_type_scat_dispersion_real
_atom_type_scat_dispersion_imag
_atom_type_scat_source
C C 0.0033 0.0016 'International Tables Vol C Tables 4.2.6.8 and 6.1.1.4'
H H 0.0000 0.0000 'International Tables Vol C Tables 4.2.6.8 and 6.1.1.4'
Cl Cl 0.1484 0.1585 'International Tables Vol C Tables 4.2.6.8 and 6.1.1.4'
F F 0.0171 0.0103 'International Tables Vol C Tables 4.2.6.8 and 6.1.1.4'
Fe Fe 0.3463 0.8444 'International Tables Vol C Tables 4.2.6.8 and 6.1.1.4'
N N 0.0061 0.0033 'International Tables Vol C Tables 4.2.6.8 and 6.1.1.4'

loop_
_geom_angle_atom_site_label_1
_geom_angle_atom_site_label_2
_geom_angle_atom_site_label_3
_geom_angle
N2 Fe1 N3 73.91(17)
N2 Fe1 N1 72.97(17)
N3 Fe1 N1 146.88(17)
N2 Fe1 Cl1 175.17(13)
N3 Fe1 Cl1 103.36(13)
N1 Fe1 Cl1 109.69(12)
N2 Fe1 Cl2 87.34(12)
N3 Fe1 Cl2 89.59(12)
N1 Fe1 Cl2 88.65(12)
Cl1 Fe1 Cl2 96.68(7)
N2 Fe1 Cl3 82.52(11)
N3 Fe1 Cl3 90.32(12)
N1 Fe1 Cl3 85.68(12)
Cl1 Fe1 Cl3 93.58(7)
Cl2 Fe1 Cl3 169.47(7)
C1 N1 C10 120.4(5)
C1 N1 Fe1 118.6(4)
C10 N1 Fe1 120.9(3)
C2 N2 C6 121.8(5)
C2 N2 Fe1 119.9(4)
C6 N2 Fe1 118.2(4)
C7 N3 C25 118.3(5)
C7 N3 Fe1 118.5(4)
C25 N3 Fe1 122.7(3)
N1 C1 C8 126.8(5)
N1 C1 C2 114.9(5)
C8 C1 C2 118.2(5)
N2 C2 C3 122.0(5)
N2 C2 C1 113.5(5)
C3 C2 C1 124.5(5)
C4 C3 C2 117.7(6)
C5 C4 C3 121.0(6)
C4 C5 C6 117.6(6)
N2 C6 C5 120.0(5)
N2 C6 C7 115.5(5)
C5 C6 C7 124.5(5)
N3 C7 C9 126.0(5)
N3 C7 C6 113.9(5)
C9 C7 C6 120.1(5)
C11 C10 C15 122.5(6)
C11 C10 N1 122.2(6)
C15 C10 N1 115.3(5)
C10 C11 C12 118.8(6)
C10 C11 C16 120.2(6)
C12 C11 C16 121.0(6)
C11 C12 C13 118.1(7)
C11 C12 C17 120.5(7)
C13 C12 C17 121.4(6)
C14 C13 C12 122.2(7)
C13 C14 C15 120.1(8)
C14 C15 C10 118.0(7)
C22 C17 C18 122.6(9)
C22 C17 C12 121.5(7)
C18 C17 C12 115.8(9)
C17 C18 C19 115.3(10)
C20 C19 C18 119.5(10)
C20 C19 C23 119.2(13)
C18 C19 C23 121.3(13)
C19 C20 C21 128.2(12)
C20 C21 C24 128.4(10)
C20 C21 C22 114.1(11)
C24 C21 C22 117.5(9)
C17 C22 C21 120.2(8)
C30 C25 C26 122.2(5)
C30 C25 N3 116.6(5)
C26 C25 N3 121.2(5)
C27 C26 C25 117.7(6)
C27 C26 C31 123.8(6)
C25 C26 C31 118.5(6)
C26 C27 C28 121.6(6)
C26 C27 C32 121.7(6)
C28 C27 C32 116.8(6)
C29 C28 C27 119.3(6)
C28 C29 C30 120.5(6)
C25 C30 C29 118.7(6)
C33 C32 C37 119.9(8)
C33 C32 C27 119.8(8)
C37 C32 C27 120.3(8)
C32 C33 C34 117.7(10)
C35 C34 C33 119.0(9)
C35 C34 C38 123.8(11)
C33 C34 C38 117.2(11)
C36 C35 C34 122.2(10)
C37 C36 C35 120.5(12)
C37 C36 C39 121.4(12)
C35 C36 C39 117.8(11)
C36 C37 C32 120.6(11)
F3' C23 F1' 124.6(18)
F3' C23 F3 111(2)
F1' C23 F3 60.3(15)
F3' C23 F1 10(2)
F1' C23 F1 119(2)
F3 C23 F1 100.7(14)
F3' C23 F2 102(2)
F1' C23 F2 42.6(14)
F3 C23 F2 101.5(15)
F1 C23 F2 103.0(15)
F3' C23 C19 111.3(18)
F1' C23 C19 120.8(15)
F3 C23 C19 117.7(19)
F1 C23 C19 119.4(19)
F2 C23 C19 112(2)
F3' C23 F2' 93.4(17)
F1' C23 F2' 93.2(19)
F3 C23 F2' 32.9(15)
F1 C23 F2' 85.5(16)
F2 C23 F2' 133.8(19)
C19 C23 F2' 101.8(13)
F1' F2 C23 60.7(14)
F2' F3 F1' 147(3)
F2' F3 C23 92(3)
F1' F3 C23 54.7(12)
F2 F1' C23 76.7(17)
F2 F1' F3 139(2)
C23 F1' F3 65.1(12)
F3 F2' C23 54.6(17)
F4' C24 F5 55.4(17)
F4' C24 F4 131.6(18)
F5 C24 F4 108.8(11)
F4' C24 F5' 110(2)
F5 C24 F5' 112.0(16)
F4 C24 F5' 26.3(14)
F4' C24 F6 52.5(15)
F5 C24 F6 104.1(11)
F4 C24 F6 101.5(10)
F5' C24 F6 75.4(15)
F4' C24 C21 117.7(18)
F5 C24 C21 119.2(11)
F4 C24 C21 109.7(10)
F5' C24 C21 123.3(15)
F6 C24 C21 112.0(10)
F4' C24 F6' 101(2)
F5 C24 F6' 46.3(13)
F4 C24 F6' 73.1(12)
F5' C24 F6' 91.3(12)
F6 C24 F6' 140.4(15)
C21 C24 F6' 106.5(13)
F5' F4 C24 82(2)
F5' F4 F6' 120(3)
C24 F4 F6' 59.3(9)
F6' F5 F4' 135(3)
F6' F5 C24 78.5(19)
F4' F5 C24 58.0(18)
F4' F6 C24 54.7(14)
F4' F6 F5' 93.6(15)
C24 F6 F5' 52.0(10)
F5 F4' F6 133(2)
F5 F4' C24 66.6(14)
F6 F4' C24 73(2)
F4 F5' C24 72(2)
F4 F5' F6 124(3)
C24 F5' F6 52.7(9)
F5 F6' C24 55.1(11)
F5 F6' F4 94.1(16)
C24 F6' F4 47.6(9)
F8' C38 F9' 119(2)
F8' C38 F8 120(2)
F9' C38 F8 41.8(12)
F8' C38 F9 54.0(19)
F9' C38 F9 141.1(15)
F8 C38 F9 104.2(13)
F8' C38 F7' 109(2)
F9' C38 F7' 104.3(17)
F8 C38 F7' 64.4(13)
F9 C38 F7' 57.1(13)
F8' C38 F7 44(2)
F9' C38 F7 77.3(12)
F8 C38 F7 98.7(10)
F9 C38 F7 94.8(9)
F7' C38 F7 137.7(14)
F8' C38 C34 110.2(19)
F9' C38 C34 100.6(14)
F8 C38 C34 127.0(13)
F9 C38 C34 117.9(8)
F7' C38 C34 113.3(12)
F7 C38 C34 107.7(11)
F8' F7 C38 56.3(17)
F8' F7 F9' 101.0(18)
C38 F7 F9' 46.5(8)
F9' F8 C38 67.7(17)
F9' F8 F7' 125(2)
C38 F8 F7' 60.8(14)
F8' F9 F7' 113(2)
F8' F9 C38 55.0(15)
F7' F9 C38 60.0(12)
F9 F7' C38 63.0(14)
F9 F7' F8 101.6(15)
C38 F7' F8 54.8(9)
F7 F8' F9 142(2)
F7 F8' C38 80(2)
F9 F8' C38 71.1(17)
F8 F9' C38 70.5(18)
F8 F9' F7 101(2)
C38 F9' F7 56.2(10)
F12 C39 F10 111.0(12)
F12 C39 F11 105.4(14)
F10 C39 F11 102.5(13)
F12 C39 C36 112.1(13)
F10 C39 C36 113.6(15)
F11 C39 C36 111.6(11)

loop_
_geom_bond_atom_site_label_1
_geom_bond_atom_site_label_2
_geom_bond_distance
Fe1 N2 2.121(4)
Fe1 N3 2.190(4)
Fe1 N1 2.193(4)
Fe1 Cl1 2.2438(17)
Fe1 Cl2 2.3021(17)
Fe1 Cl3 2.3669(17)
N1 C1 1.260(7)
N1 C10 1.440(7)
N2 C2 1.313(6)
N2 C6 1.315(7)
N3 C7 1.271(7)
N3 C25 1.432(7)
C1 C8 1.482(8)
C1 C2 1.511(8)
C2 C3 1.390(7)
C3 C4 1.382(8)
C4 C5 1.364(8)
C5 C6 1.441(8)
C6 C7 1.512(8)
C7 C9 1.470(7)
C10 C11 1.380(8)
C10 C15 1.410(9)
C11 C12 1.412(9)
C11 C16 1.521(9)
C12 C13 1.413(11)
C12 C17 1.553(11)
C13 C14 1.366(11)
C14 C15 1.399(10)
C17 C22 1.349(11)
C17 C18 1.415(11)
C18 C19 1.450(14)
C19 C20 1.314(15)
C19 C23 1.476(18)
C20 C21 1.332(14)
C21 C24 1.434(14)
C21 C22 1.481(12)
C25 C30 1.374(7)
C25 C26 1.397(8)
C26 C27 1.375(8)
C26 C31 1.521(8)
C27 C28 1.402(8)
C27 C32 1.514(10)
C28 C29 1.371(8)
C29 C30 1.403(8)
C32 C33 1.402(11)
C32 C37 1.415(12)
C33 C34 1.442(12)
C34 C35 1.378(15)
C34 C38 1.461(16)
C35 C36 1.357(17)
C36 C37 1.350(13)
C36 C39 1.47(2)
C23 F3' 1.21(2)
C23 F1' 1.22(2)
C23 F3 1.358(15)
C23 F1 1.360(15)
C23 F2 1.364(15)
C23 F2' 1.66(3)
F2 F1' 0.95(3)
F3 F2' 0.90(3)
F3 F1' 1.30(3)
C24 F4' 1.17(3)
C24 F5 1.269(11)
C24 F4 1.302(11)
C24 F5' 1.36(2)
C24 F6 1.372(11)
C24 F6' 1.52(3)
F4 F5' 0.61(3)
F4 F6' 1.69(3)
F5 F6' 1.12(2)
F5 F4' 1.14(3)
F6 F4' 1.14(3)
F6 F5' 1.67(3)
C38 F8' 1.20(3)
C38 F9' 1.24(2)
C38 F8 1.262(12)
C38 F9 1.387(12)
C38 F7' 1.35(3)
C38 F7 1.419(11)
F7 F8' 1.00(4)
F7 F9' 1.67(3)
F8 F9' 0.89(3)
F8 F7' 1.39(2)
F9 F8' 1.19(4)
F9 F7' 1.31(3)
C39 F12 1.305(11)
C39 F10 1.310(13)
C39 F11 1.319(14)

loop_
_geom_torsion_atom_site_label_1
_geom_torsion_atom_site_label_2
_geom_torsion_atom_site_label_3
_geom_torsion_atom_site_label_4
_geom_torsion
N2 Fe1 N1 C1 1.5(4)
N3 Fe1 N1 C1 2.0(6)
Cl1 Fe1 N1 C1 -174.2(4)
Cl2 Fe1 N1 C1 89.2(4)
Cl3 Fe1 N1 C1 -82.0(4)
N2 Fe1 N1 C10 179.6(4)
N3 Fe1 N1 C10 -179.9(4)
Cl1 Fe1 N1 C10 3.9(4)
Cl2 Fe1 N1 C10 -92.7(4)
Cl3 Fe1 N1 C10 96.1(4)
N3 Fe1 N2 C2 178.0(4)
N1 Fe1 N2 C2 -2.3(4)
Cl1 Fe1 N2 C2 121.8(15)
Cl2 Fe1 N2 C2 -91.7(4)
Cl3 Fe1 N2 C2 85.5(4)
N3 Fe1 N2 C6 0.2(4)
N1 Fe1 N2 C6 180.0(4)
Cl1 Fe1 N2 C6 -55.9(17)
Cl2 Fe1 N2 C6 90.6(4)
Cl3 Fe1 N2 C6 -92.3(4)
N2 Fe1 N3 C7 0.5(4)
N1 Fe1 N3 C7 0.0(6)
Cl1 Fe1 N3 C7 176.4(4)
Cl2 Fe1 N3 C7 -86.9(4)
Cl3 Fe1 N3 C7 82.6(4)
N2 Fe1 N3 C25 172.0(4)
N1 Fe1 N3 C25 171.6(4)
Cl1 Fe1 N3 C25 -12.1(4)
Cl2 Fe1 N3 C25 84.7(4)
Cl3 Fe1 N3 C25 -105.9(4)
C10 N1 C1 C8 -0.6(9)
Fe1 N1 C1 C8 177.6(4)
C10 N1 C1 C2 -178.8(5)
Fe1 N1 C1 C2 -0.7(6)
C6 N2 C2 C3 2.2(8)
Fe1 N2 C2 C3 -175.4(4)
C6 N2 C2 C1 -179.7(5)
Fe1 N2 C2 C1 2.6(6)
N1 C1 C2 N2 -1.2(7)
C8 C1 C2 N2 -179.6(5)
N1 C1 C2 C3 176.8(5)
C8 C1 C2 C3 -1.6(8)
N2 C2 C3 C4 -2.1(9)
C1 C2 C3 C4 -179.9(5)
C2 C3 C4 C5 1.7(9)
C3 C4 C5 C6 -1.5(9)
C2 N2 C6 C5 -2.0(8)
Fe1 N2 C6 C5 175.7(4)
C2 N2 C6 C7 -178.5(5)
Fe1 N2 C6 C7 -0.8(6)
C4 C5 C6 N2 1.6(8)
C4 C5 C6 C7 177.8(5)
C25 N3 C7 C9 5.1(8)
Fe1 N3 C7 C9 177.0(4)
C25 N3 C7 C6 -172.9(4)
Fe1 N3 C7 C6 -1.0(6)
N2 C6 C7 N3 1.2(7)
C5 C6 C7 N3 -175.2(5)
N2 C6 C7 C9 -177.0(5)
C5 C6 C7 C9 6.7(8)
C1 N1 C10 C11 -72.0(8)
Fe1 N1 C10 C11 109.9(6)
C1 N1 C10 C15 108.9(6)
Fe1 N1 C10 C15 -69.2(6)
C15 C10 C11 C12 -5.5(10)
N1 C10 C11 C12 175.5(5)
C15 C10 C11 C16 176.7(6)
N1 C10 C11 C16 -2.3(9)
C10 C11 C12 C13 6.8(10)
C16 C11 C12 C13 -175.4(7)
C10 C11 C12 C17 -173.1(6)
C16 C11 C12 C17 4.6(10)
C11 C12 C13 C14 -4.2(12)
C17 C12 C13 C14 175.7(8)
C12 C13 C14 C15 0.0(13)
C13 C14 C15 C10 1.6(12)
C11 C10 C15 C14 1.2(10)
N1 C10 C15 C14 -179.7(6)
C11 C12 C17 C22 51.1(10)
C13 C12 C17 C22 -128.9(8)
C11 C12 C17 C18 -132.1(8)
C13 C12 C17 C18 47.9(10)
C22 C17 C18 C19 -0.9(13)
C12 C17 C18 C19 -177.6(8)
C17 C18 C19 C20 -2.3(16)
C17 C18 C19 C23 177.9(12)
C18 C19 C20 C21 3(2)
C23 C19 C20 C21 -176.8(13)
C19 C20 C21 C24 -179.5(12)
C19 C20 C21 C22 -1.1(17)
C18 C17 C22 C21 3.2(13)
C12 C17 C22 C21 179.7(7)
C20 C21 C22 C17 -2.2(13)
C24 C21 C22 C17 176.3(9)
C7 N3 C25 C30 86.1(6)
Fe1 N3 C25 C30 -85.5(5)
C7 N3 C25 C26 -94.4(7)
Fe1 N3 C25 C26 94.0(6)
C30 C25 C26 C27 -1.1(9)
N3 C25 C26 C27 179.4(5)
C30 C25 C26 C31 177.7(6)
N3 C25 C26 C31 -1.8(9)
C25 C26 C27 C28 0.4(9)
C31 C26 C27 C28 -178.4(6)
C25 C26 C27 C32 179.3(7)
C31 C26 C27 C32 0.5(11)
C26 C27 C28 C29 -0.1(9)
C32 C27 C28 C29 -179.1(6)
C27 C28 C29 C30 0.6(9)
C26 C25 C30 C29 1.6(8)
N3 C25 C30 C29 -178.9(5)
C28 C29 C30 C25 -1.3(8)
C26 C27 C32 C33 59.3(11)
C28 C27 C32 C33 -121.8(8)
C26 C27 C32 C37 -120.1(9)
C28 C27 C32 C37 58.9(11)
C37 C32 C33 C34 -0.2(13)
C27 C32 C33 C34 -179.5(7)
C32 C33 C34 C35 -0.4(15)
C32 C33 C34 C38 176.9(8)
C33 C34 C35 C36 2(2)
C38 C34 C35 C36 -174.9(13)
C34 C35 C36 C37 -3(2)
C34 C35 C36 C39 -177.8(13)
C35 C36 C37 C32 3(2)
C39 C36 C37 C32 177.0(12)
C33 C32 C37 C36 -1.1(16)
C27 C32 C37 C36 178.3(11)
C20 C19 C23 F3' -146(2)
C18 C19 C23 F3' 34(3)
C20 C19 C23 F1' 53(3)
C18 C19 C23 F1' -127(2)
C20 C19 C23 F3 -17(2)
C18 C19 C23 F3 162.8(19)
C20 C19 C23 F1 -139.4(18)
C18 C19 C23 F1 40(2)
C20 C19 C23 F2 100(2)
C18 C19 C23 F2 -80(2)
C20 C19 C23 F2' -47.9(17)
C18 C19 C23 F2' 131.9(14)
F3' C23 F2 F1' 129(3)
F3 C23 F2 F1' 14(3)
F1 C23 F2 F1' 118(2)
C19 C23 F2 F1' -112(2)
F2' C23 F2 F1' 22(3)
F3' C23 F3 F2' 62(3)
F1' C23 F3 F2' -179(3)
F1 C23 F3 F2' 64(3)
F2 C23 F3 F2' 170(3)
C19 C23 F3 F2' -67(3)
F3' C23 F3 F1' -119(2)
F1 C23 F3 F1' -117(2)
F2 C23 F3 F1' -11(2)
C19 C23 F3 F1' 111.5(19)
F2' C23 F3 F1' 179(3)
C23 F2 F1' F3 -23(4)
F3' C23 F1' F2 -68(3)
F3 C23 F1' F2 -164(3)
F1 C23 F1' F2 -78(2)
C19 C23 F1' F2 90(4)
F2' C23 F1' F2 -164(2)
F3' C23 F1' F3 96(4)
F1 C23 F1' F3 86(2)
F2 C23 F1' F3 164(3)
C19 C23 F1' F3 -106(2)
F2' C23 F1' F3 -0.5(17)
F2' F3 F1' F2 26(9)
C23 F3 F1' F2 24(4)
F2' F3 F1' C23 2(6)
F1' F3 F2' C23 -1(5)
F3' C23 F2' F3 -124(3)
F1' C23 F2' F3 1(3)
F1 C23 F2' F3 -118(3)
F2 C23 F2' F3 -14(3)
C19 C23 F2' F3 123(3)
C20 C21 C24 F4' 152(2)
C22 C21 C24 F4' -26(3)
C20 C21 C24 F5 -144.1(15)
C22 C21 C24 F5 37.6(16)
C20 C21 C24 F4 -17.7(18)
C22 C21 C24 F4 163.9(12)
C20 C21 C24 F5' 8(3)
C22 C21 C24 F5' -170.7(19)
C20 C21 C24 F6 94.2(15)
C22 C21 C24 F6 -84.1(14)
C20 C21 C24 F6' -95.3(19)
C22 C21 C24 F6' 86.4(16)
F4' C24 F4 F5' -42(4)
F5 C24 F4 F5' -102(3)
F6 C24 F4 F5' 8(3)
C21 C24 F4 F5' 126(3)
F6' C24 F4 F5' -132(4)
F4' C24 F4 F6' 90(3)
F5 C24 F4 F6' 30.1(14)
F5' C24 F4 F6' 132(4)
F6 C24 F4 F6' 139.4(15)
C21 C24 F4 F6' -101.9(15)
F4' C24 F5 F6' -170(2)
F4 C24 F5 F6' -41.5(17)
F5' C24 F5 F6' -69.4(19)
F6 C24 F5 F6' -149.1(15)
C21 C24 F5 F6' 85.3(18)
F4 C24 F5 F4' 128(2)
F5' C24 F5 F4' 100(2)
F6 C24 F5 F4' 20.5(19)
C21 C24 F5 F4' -105(2)
F6' C24 F5 F4' 170(2)
F5 C24 F6 F4' -21(2)
F4 C24 F6 F4' -134(2)
F5' C24 F6 F4' -131(3)
C21 C24 F6 F4' 109(2)
F6' C24 F6 F4' -57(3)
F4' C24 F6 F5' 131(3)
F5 C24 F6 F5' 109.5(16)
F4 C24 F6 F5' -3.5(16)
C21 C24 F6 F5' -120.5(15)
F6' C24 F6 F5' 73.8(19)
F6' F5 F4' F6 -19(7)
C24 F5 F4' F6 -34(4)
F6' F5 F4' C24 15(4)
C24 F6 F4' F5 32(4)
F5' F6 F4' F5 -4(5)
F5' F6 F4' C24 -36.7(19)
F4 C24 F4' F5 -85(2)
F5' C24 F4' F5 -103(2)
F6 C24 F4' F5 -155(2)
C21 C24 F4' F5 107.9(18)
F6' C24 F4' F5 -7.6(17)
F5 C24 F4' F6 155(2)
F4 C24 F4' F6 70(3)
F5' C24 F4' F6 51(3)
C21 C24 F4' F6 -97.5(17)
F6' C24 F4' F6 147.0(17)
F6' F4 F5' C24 -48(2)
C24 F4 F5' F6 -7(3)
F6' F4 F5' F6 -55(5)
F4' C24 F5' F4 148(3)
F5 C24 F5' F4 88(3)
F6 C24 F5' F4 -172(3)
C21 C24 F5' F4 -65(4)
F6' C24 F5' F4 46(3)
F4' C24 F5' F6 -40(2)
F5 C24 F5' F6 -99.6(13)
F4 C24 F5' F6 172(3)
C21 C24 F5' F6 107.0(16)
F6' C24 F5' F6 -142.2(15)
F4' F6 F5' F4 47(5)
C24 F6 F5' F4 9(4)
F4' F6 F5' C24 38(2)
F4' F5 F6' C24 -13(3)
F4' F5 F6' F4 16(4)
C24 F5 F6' F4 29.0(12)
F4' C24 F6' F5 8.7(19)
F4 C24 F6' F5 139.0(17)
F5' C24 F6' F5 119.7(18)
F6 C24 F6' F5 51(2)
C21 C24 F6' F5 -114.8(14)
F4' C24 F6' F4 -130.3(17)
F5 C24 F6' F4 -139.0(17)
F5' C24 F6' F4 -19.3(15)
F6 C24 F6' F4 -87.7(19)
C21 C24 F6' F4 106.1(10)
F5' F4 F6' F5 26(4)
C24 F4 F6' F5 -32.6(14)
F5' F4 F6' C24 58(4)
C35 C34 C38 F8' 81(3)
C33 C34 C38 F8' -96(3)
C35 C34 C38 F9' -45.2(18)
C33 C34 C38 F9' 137.7(14)
C35 C34 C38 F8 -81(2)
C33 C34 C38 F8 101.6(17)
C35 C34 C38 F9 140.3(14)
C33 C34 C38 F9 -36.8(16)
C35 C34 C38 F7' -155.9(19)
C33 C34 C38 F7' 27(2)
C35 C34 C38 F7 34.8(15)
C33 C34 C38 F7 -142.4(10)
F9' C38 F7 F8' -162(3)
F8 C38 F7 F8' -125(3)
F9 C38 F7 F8' -20(3)
F7' C38 F7 F8' -64(3)
C34 C38 F7 F8' 101(3)
F8' C38 F7 F9' 162(3)
F8 C38 F7 F9' 36.2(13)
F9 C38 F7 F9' 141.4(15)
F7' C38 F7 F9' 97(2)
C34 C38 F7 F9' -97.3(14)
F8' C38 F8 F9' -101(3)
F9 C38 F8 F9' -157.0(19)
F7' C38 F8 F9' 161(3)
F7 C38 F8 F9' -60(2)
C34 C38 F8 F9' 60(3)
F8' C38 F8 F7' 98(3)
F9' C38 F8 F7' -161(3)
F9 C38 F8 F7' 42.0(12)
F7 C38 F8 F7' 139.2(15)
C34 C38 F8 F7' -100.8(16)
F9' C38 F9 F8' 93(3)
F8 C38 F9 F8' 117(2)
F7' C38 F9 F8' 163(2)
F7 C38 F9 F8' 17(2)
C34 C38 F9 F8' -96(2)
F8' C38 F9 F7' -163(2)
F9' C38 F9 F7' -70(2)
F8 C38 F9 F7' -45.9(14)
F7 C38 F9 F7' -146.2(14)
C34 C38 F9 F7' 100.9(15)
F8' F9 F7' C38 -15(2)
F8' F9 F7' F8 25(3)
C38 F9 F7' F8 40.1(12)
F8' C38 F7' F9 14(2)
F9' C38 F7' F9 142.3(14)
F8 C38 F7' F9 129.4(13)
F7 C38 F7' F9 56(2)
C34 C38 F7' F9 -109.2(10)
F8' C38 F7' F8 -115(2)
F9' C38 F7' F8 12.9(18)
F9 C38 F7' F8 -129.4(13)
F7 C38 F7' F8 -74(2)
C34 C38 F7' F8 121.4(14)
F9' F8 F7' F9 -66(4)
C38 F8 F7' F9 -44.6(15)
F9' F8 F7' C38 -22(3)
C38 F7 F8' F9 41(5)
F9' F7 F8' F9 27(7)
F9' F7 F8' C38 -13(2)
F7' F9 F8' F7 -27(7)
C38 F9 F8' F7 -43(5)
F7' F9 F8' C38 16(2)
F9' C38 F8' F7 21(3)
F8 C38 F8' F7 69(3)
F9 C38 F8' F7 155(3)
F7' C38 F8' F7 140.0(19)
C34 C38 F8' F7 -95(2)
F9' C38 F8' F9 -134(2)
F8 C38 F8' F9 -86(2)
F7' C38 F8' F9 -15(2)
F7 C38 F8' F9 -155(3)
C34 C38 F8' F9 110.4(16)
F7' F8 F9' C38 20(3)
C38 F8 F9' F7 47.8(12)
F7' F8 F9' F7 68(3)
F8' C38 F9' F8 104(3)
F9 C38 F9' F8 37(3)
F7' C38 F9' F8 -18(2)
F7 C38 F9' F8 119(2)
C34 C38 F9' F8 -135(2)
F8' C38 F9' F7 -14(2)
F8 C38 F9' F7 -119(2)
F9 C38 F9' F7 -81.8(19)
F7' C38 F9' F7 -136.5(15)
C34 C38 F9' F7 105.9(11)
F8' F7 F9' F8 -42(3)
C38 F7 F9' F8 -57.2(19)
F8' F7 F9' C38 15(3)
C37 C36 C39 F12 11(2)
C35 C36 C39 F12 -174.6(14)
C37 C36 C39 F10 -115.7(17)
C35 C36 C39 F10 58.6(19)
C37 C36 C39 F11 129.0(15)
C35 C36 C39 F11 -57(2)
